data_7705782
loop_
_publ_author_name
'Plajer, Alex J.'
'Crusius, Daniel'
'Jethwa, Rajesh B.'
'Garc\'ia-Romero, \'Alvaro'
'Bond, Andrew D.'
'Garc\'ia-Rodr\'iguez, Ra\'ul'
'Wright, Dominic S.'

_publ_section_title
;
 Coordination chemistry of the bench-stable tris-2-pyridyl pnictogen
 ligands [E(6-Me-2-py)<sub>3</sub>] (E = As, As[double bond, length as
 m-dash]O, Sb).
;
_journal_issue 7
_journal_name_full 'Dalton transactions (Cambridge, England : 2003)'
_journal_page_first 2393
_journal_page_last 2402
_journal_paper_doi 10.1039/d0dt03732j
_journal_volume 50
_journal_year 2021
_chemical_formula_moiety 'C20 H18 Ag As F3 N3 O3'
_chemical_formula_sum 'C20 H18 Ag As F3 N3 O3'
_chemical_formula_weight 588.16
_space_group_crystal_system triclinic
_space_group_IT_number 2
_space_group_name_Hall '-P 1'
_space_group_name_H-M_alt 'P -1'
_atom_sites_solution_hydrogens geom
_atom_sites_solution_primary dual
_atom_sites_solution_secondary difmap
_audit_creation_method SHELXL-2018/1
_audit_update_record
;
2020-10-20 deposited with the CCDC.	2020-11-26 downloaded from the CCDC.
;
_cell_angle_alpha 71.0640(10)
_cell_angle_beta 70.436(2)
_cell_angle_gamma 60.0910(10)
_cell_formula_units_Z 4
_cell_length_a 12.4532(6)
_cell_length_b 12.4623(5)
_cell_length_c 17.2354(6)
_cell_measurement_reflns_used 9877
_cell_measurement_temperature 180(2)
_cell_measurement_theta_max 66.63
_cell_measurement_theta_min 2.77
_cell_volume 2143.73(16)
_computing_cell_refinement 'SAINT (Bruker, 2016)'
_computing_data_collection 'APEX3 (Bruker, 2016)'
_computing_data_reduction SAINT
_computing_molecular_graphics 'Mercury (Macrae et al., 2008)'
_computing_publication_material SHELXL
_computing_structure_refinement 'SHELXL (Sheldrick, 2015)'
_computing_structure_solution 'SHELXT (Sheldrick, 2015)'
_diffrn_ambient_temperature 180(2)
_diffrn_measured_fraction_theta_full 0.987
_diffrn_measured_fraction_theta_max 0.987
_diffrn_measurement_device_type 'Bruker D8-QUEST PHOTON-100'
_diffrn_measurement_method '\w and \f-scans'
_diffrn_radiation_type CuK\a
_diffrn_radiation_wavelength 1.54178
_diffrn_reflns_av_R_equivalents 0.0487
_diffrn_reflns_av_unetI/netI 0.0527
_diffrn_reflns_Laue_measured_fraction_full 0.987
_diffrn_reflns_Laue_measured_fraction_max 0.987
_diffrn_reflns_limit_h_max 13
_diffrn_reflns_limit_h_min -14
_diffrn_reflns_limit_k_max 14
_diffrn_reflns_limit_k_min -14
_diffrn_reflns_limit_l_max 19
_diffrn_reflns_limit_l_min -20
_diffrn_reflns_number 22452
_diffrn_reflns_point_group_measured_fraction_full 0.987
_diffrn_reflns_point_group_measured_fraction_max 0.987
_diffrn_reflns_theta_full 66.877
_diffrn_reflns_theta_max 66.877
_diffrn_reflns_theta_min 2.773
_diffrn_source 'Incoatec I\mS Cu microsource'
_exptl_absorpt_coefficient_mu 9.745
_exptl_absorpt_correction_T_max 0.7528
_exptl_absorpt_correction_T_min 0.4136
_exptl_absorpt_correction_type multi-scan
_exptl_absorpt_process_details 'SADABS (Bruker, 2014)'
_exptl_crystal_colour colourless
_exptl_crystal_density_diffrn 1.822
_exptl_crystal_description plate
_exptl_crystal_F_000 1160
_exptl_crystal_size_max 0.200
_exptl_crystal_size_mid 0.200
_exptl_crystal_size_min 0.040
_refine_diff_density_max 1.093
_refine_diff_density_min -1.083
_refine_diff_density_rms 0.146
_refine_ls_extinction_method none
_refine_ls_goodness_of_fit_ref 1.078
_refine_ls_hydrogen_treatment constr
_refine_ls_matrix_type full
_refine_ls_number_parameters 649
_refine_ls_number_reflns 7502
_refine_ls_number_restraints 135
_refine_ls_restrained_S_all 1.097
_refine_ls_R_factor_all 0.0481
_refine_ls_R_factor_gt 0.0421
_refine_ls_shift/su_max 0.001
_refine_ls_shift/su_mean 0.000
_refine_ls_structure_factor_coef Fsqd
_refine_ls_weighting_details 'w=1/[\s^2^(Fo^2^)+(0.0563P)^2^+5.1451P] where P=(Fo^2^+2Fc^2^)/3'
_refine_ls_weighting_scheme calc
_refine_ls_wR_factor_gt 0.1120
_refine_ls_wR_factor_ref 0.1168
_reflns_Friedel_coverage 0.000
_reflns_number_gt 6695
_reflns_number_total 7502
_reflns_threshold_expression 'I > 2\s(I)'
_cod_data_source_file d0dt03732j2.cif
_cod_data_source_block 4
_cod_depositor_comments 'Adding full bibliography for 7705770--7705782.cif.'
_cod_database_code 7705782
_cambridge_user_name 'Alex Plajer'
_cambridge_user_crsid ajp233
_cambridge_supervisor_name 'Dominic Wright'
_cambridge_supervisor_crsid dsw1000
_cambridge_crystallographer_name 'Andrew Bond'
_cambridge_crystallographer_crsid adb29
_cambridge_sample_id DC_As(V)Ag
_cambridge_data_id DW_B1_0319
_shelx_space_group_comment
;
The symmetry employed for this shelxl refinement is uniquely defined
by the following loop, which should always be used as a source of
symmetry information in preference to the above space-group names.
They are only intended as comments.
;
_shelx_estimated_absorpt_t_min 0.246
_shelx_estimated_absorpt_t_max 0.697

loop_
_space_group_symop_operation_xyz
'x, y, z'
'-x, -y, -z'

loop_
_atom_site_label
_atom_site_type_symbol
_atom_site_fract_x
_atom_site_fract_y
_atom_site_fract_z
_atom_site_U_iso_or_equiv
_atom_site_adp_type
_atom_site_occupancy
_atom_site_site_symmetry_order
_atom_site_calc_flag
_atom_site_refinement_flags_posn
_atom_site_refinement_flags_adp
_atom_site_refinement_flags_occupancy
_atom_site_disorder_assembly
_atom_site_disorder_group
Ag1 Ag 0.78950(3) 0.40434(3) 0.87109(2) 0.03233(12) Uani 1 1 d . . . . .
Ag2 Ag 0.53030(3) 0.16247(4) 0.63434(2) 0.03469(12) Uani 1 1 d . . . . .
As1 As 0.81137(4) 0.48790(5) 0.66088(3) 0.02583(14) Uani 1 1 d . . . . .
As2 As 0.42555(4) 0.10767(5) 0.84597(3) 0.02395(13) Uani 1 1 d . . . . .
F1 F 0.9834(7) 0.1217(5) 1.1388(4) 0.089(3) Uani 0.759(12) 1 d D U P A 1
F2 F 0.7839(5) 0.2363(8) 1.1729(3) 0.077(3) Uani 0.759(12) 1 d D U P A 1
F3 F 0.9113(8) 0.3214(6) 1.1319(4) 0.080(2) Uani 0.759(12) 1 d D U P A 1
F1' F 0.819(2) 0.3239(15) 1.1614(11) 0.101(10) Uani 0.241(12) 1 d D U P A 2
F2' F 1.0152(11) 0.207(2) 1.1047(11) 0.095(9) Uani 0.241(12) 1 d D U P A 2
F3' F 0.877(2) 0.1292(15) 1.1534(12) 0.095(8) Uani 0.241(12) 1 d D U P A 2
F4 F 0.9147(12) 0.073(2) 0.4265(10) 0.140(10) Uani 0.42(3) 1 d D U P B 1
F5 F 0.818(2) 0.2700(14) 0.3644(16) 0.132(9) Uani 0.42(3) 1 d D U P B 1
F6 F 0.795(3) 0.120(3) 0.3412(10) 0.131(8) Uani 0.42(3) 1 d D U P B 1
F4' F 0.9018(14) 0.165(2) 0.4223(8) 0.146(7) Uani 0.58(3) 1 d D U P B 2
F5' F 0.7659(13) 0.2775(8) 0.3425(6) 0.094(5) Uani 0.58(3) 1 d D U P B 2
F6' F 0.8636(15) 0.0744(9) 0.3519(8) 0.110(5) Uani 0.58(3) 1 d D U P B 2
O1 O 0.8194(4) 0.5260(4) 0.5593(2) 0.0403(9) Uani 1 1 d . . . . .
O2 O 0.7788(4) 0.3638(4) 1.0113(2) 0.0431(9) Uani 1 1 d . . . . .
O3 O 0.9565(4) 0.1937(5) 0.9797(3) 0.0602(12) Uani 1 1 d . . . . .
O4 O 0.3687(3) 0.0835(4) 0.94740(19) 0.0385(9) Uani 1 1 d . . . . .
C39 C 0.6968(10) 0.1599(13) 0.4679(6) 0.037(2) Uani 0.79(2) 1 d D U P B 1
O5 O 0.6827(7) 0.1930(6) 0.5317(4) 0.048(2) Uani 0.79(2) 1 d D U P B 1
O6 O 0.6344(9) 0.1206(11) 0.4532(6) 0.081(3) Uani 0.79(2) 1 d D U P B 1
C39' C 0.713(3) 0.172(5) 0.479(2) 0.037(14) Uani 0.21(2) 1 d D U P B 2
O5' O 0.614(2) 0.164(2) 0.4921(19) 0.047(8) Uani 0.21(2) 1 d D U P B 2
O6' O 0.745(3) 0.209(3) 0.521(2) 0.079(11) Uani 0.21(2) 1 d D U P B 2
N1 N 0.6417(3) 0.5939(4) 0.8021(2) 0.0262(8) Uani 1 1 d . . . . .
N2 N 0.9547(3) 0.4548(4) 0.7708(2) 0.0264(8) Uani 1 1 d . . . . .
N3 N 0.7901(3) 0.2837(4) 0.7896(2) 0.0262(8) Uani 1 1 d . . . . .
N4 N 0.6362(4) -0.0316(4) 0.7319(2) 0.0261(8) Uani 1 1 d . . . . .
N5 N 0.4775(3) 0.3033(4) 0.7268(2) 0.0259(8) Uani 1 1 d . . . . .
N6 N 0.3437(4) 0.1435(3) 0.7004(2) 0.0249(8) Uani 1 1 d . . . . .
C1 C 0.6606(4) 0.6134(4) 0.7180(3) 0.0249(9) Uani 1 1 d . . . . .
C2 C 0.5819(5) 0.7152(5) 0.6703(3) 0.0347(11) Uani 1 1 d . . . . .
H2A H 0.599949 0.725100 0.611021 0.042 Uiso 1 1 calc R U . . .
C3 C 0.4742(5) 0.8038(5) 0.7125(4) 0.0427(14) Uani 1 1 d . . . . .
H3A H 0.415646 0.875442 0.682300 0.051 Uiso 1 1 calc R U . . .
C4 C 0.4535(5) 0.7866(5) 0.7975(4) 0.0426(13) Uani 1 1 d . . . . .
H4A H 0.380813 0.847325 0.826589 0.051 Uiso 1 1 calc R U . . .
C5 C 0.5384(4) 0.6802(4) 0.8421(3) 0.0307(10) Uani 1 1 d . . . . .
C6 C 0.5166(5) 0.6577(6) 0.9358(3) 0.0433(13) Uani 1 1 d . . . . .
H6A H 0.594377 0.591197 0.954176 0.065 Uiso 1 1 calc R U . . .
H6B H 0.448072 0.631618 0.961512 0.065 Uiso 1 1 calc R U . . .
H6C H 0.493075 0.735660 0.952885 0.065 Uiso 1 1 calc R U . . .
C7 C 0.9545(4) 0.4786(4) 0.6892(3) 0.0271(10) Uani 1 1 d . . . . .
C8 C 1.0471(5) 0.4995(5) 0.6240(3) 0.0351(11) Uani 1 1 d . . . . .
H8A H 1.043480 0.514722 0.567048 0.042 Uiso 1 1 calc R U . . .
C9 C 1.1465(5) 0.4973(6) 0.6459(4) 0.0455(14) Uani 1 1 d . . . . .
H9A H 1.213569 0.509979 0.603648 0.055 Uiso 1 1 calc R U . . .
C10 C 1.1463(5) 0.4768(5) 0.7283(4) 0.0417(13) Uani 1 1 d . . . . .
H10A H 1.212200 0.478414 0.743309 0.050 Uiso 1 1 calc R U . . .
C11 C 1.0509(4) 0.4535(4) 0.7913(3) 0.0311(10) Uani 1 1 d . . . . .
C12 C 1.0498(5) 0.4287(5) 0.8814(4) 0.0408(12) Uani 1 1 d . . . . .
H12A H 0.963629 0.475500 0.911507 0.061 Uiso 1 1 calc R U . . .
H12B H 1.107066 0.456043 0.888080 0.061 Uiso 1 1 calc R U . . .
H12C H 1.078022 0.338199 0.904320 0.061 Uiso 1 1 calc R U . . .
C13 C 0.8080(4) 0.3248(4) 0.7057(3) 0.0268(10) Uani 1 1 d . . . . .
C14 C 0.8261(4) 0.2586(5) 0.6483(3) 0.0327(11) Uani 1 1 d . . . . .
H14A H 0.837571 0.292224 0.589815 0.039 Uiso 1 1 calc R U . . .
C15 C 0.8270(5) 0.1402(5) 0.6801(4) 0.0384(12) Uani 1 1 d . . . . .
H15A H 0.839284 0.090478 0.643439 0.046 Uiso 1 1 calc R U . . .
C16 C 0.8097(5) 0.0965(5) 0.7655(4) 0.0366(11) Uani 1 1 d . . . . .
H16A H 0.811501 0.015353 0.787765 0.044 Uiso 1 1 calc R U . . .
C17 C 0.7895(4) 0.1699(4) 0.8196(3) 0.0295(10) Uani 1 1 d . . . . .
C18 C 0.7679(6) 0.1254(6) 0.9127(3) 0.0423(13) Uani 1 1 d . . . . .
H18A H 0.692222 0.191255 0.939631 0.063 Uiso 1 1 calc R U . . .
H18B H 0.841566 0.106811 0.932599 0.063 Uiso 1 1 calc R U . . .
H18C H 0.755744 0.048831 0.926876 0.063 Uiso 1 1 calc R U . . .
C19 C 0.8756(5) 0.2642(5) 1.0263(3) 0.0344(11) Uani 1 1 d . . . . .
C20 C 0.8921(5) 0.2337(5) 1.1165(3) 0.0440(13) Uani 1 1 d D . . . .
C21 C 0.5902(4) -0.0283(4) 0.8140(3) 0.0237(9) Uani 1 1 d . . . . .
C22 C 0.6517(5) -0.1141(5) 0.8771(3) 0.0311(10) Uani 1 1 d . . . . .
H22A H 0.615598 -0.107080 0.934316 0.037 Uiso 1 1 calc R U . . .
C23 C 0.7687(5) -0.2111(5) 0.8530(3) 0.0393(12) Uani 1 1 d . . . . .
H23A H 0.815238 -0.272470 0.894078 0.047 Uiso 1 1 calc R U . . .
C24 C 0.8169(5) -0.2180(5) 0.7701(3) 0.0372(12) Uani 1 1 d . . . . .
H24A H 0.896998 -0.284557 0.753442 0.045 Uiso 1 1 calc R U . . .
C25 C 0.7488(4) -0.1277(4) 0.7100(3) 0.0286(10) Uani 1 1 d . . . . .
C26 C 0.7984(5) -0.1327(5) 0.6186(3) 0.0415(13) Uani 1 1 d . . . . .
H26A H 0.727203 -0.095092 0.590816 0.062 Uiso 1 1 calc R U . . .
H26B H 0.851036 -0.220717 0.612013 0.062 Uiso 1 1 calc R U . . .
H26C H 0.849460 -0.085530 0.593259 0.062 Uiso 1 1 calc R U . . .
C27 C 0.4405(4) 0.2647(4) 0.8094(3) 0.0257(9) Uani 1 1 d . . . . .
C28 C 0.4068(5) 0.3330(5) 0.8699(3) 0.0346(11) Uani 1 1 d . . . . .
H28A H 0.383688 0.300292 0.927705 0.042 Uiso 1 1 calc R U . . .
C29 C 0.4074(5) 0.4496(6) 0.8443(3) 0.0396(12) Uani 1 1 d . . . . .
H29A H 0.384297 0.499556 0.883963 0.048 Uiso 1 1 calc R U . . .
C30 C 0.4428(5) 0.4921(5) 0.7591(4) 0.0376(12) Uani 1 1 d . . . . .
H30A H 0.443336 0.572466 0.739938 0.045 Uiso 1 1 calc R U . . .
C31 C 0.4776(4) 0.4177(5) 0.7013(3) 0.0306(10) Uani 1 1 d . . . . .
C32 C 0.5140(5) 0.4618(5) 0.6090(3) 0.0398(12) Uani 1 1 d . . . . .
H32A H 0.591768 0.394243 0.585101 0.060 Uiso 1 1 calc R U . . .
H32B H 0.528589 0.535946 0.599176 0.060 Uiso 1 1 calc R U . . .
H32C H 0.445650 0.484148 0.582128 0.060 Uiso 1 1 calc R U . . .
C33 C 0.3126(4) 0.1220(4) 0.7850(3) 0.0230(9) Uani 1 1 d . . . . .
C34 C 0.2042(4) 0.1110(5) 0.8323(3) 0.0327(11) Uani 1 1 d . . . . .
H34A H 0.186158 0.097402 0.891786 0.039 Uiso 1 1 calc R U . . .
C35 C 0.1217(5) 0.1205(5) 0.7899(4) 0.0418(13) Uani 1 1 d . . . . .
H35A H 0.045424 0.113469 0.820076 0.050 Uiso 1 1 calc R U . . .
C36 C 0.1517(5) 0.1403(5) 0.7042(4) 0.0423(13) Uani 1 1 d . . . . .
H36A H 0.096597 0.145515 0.674671 0.051 Uiso 1 1 calc R U . . .
C37 C 0.2633(5) 0.1528(5) 0.6593(3) 0.0342(11) Uani 1 1 d . . . . .
C38 C 0.2989(7) 0.1753(6) 0.5663(4) 0.0501(15) Uani 1 1 d . . . . .
H38A H 0.389657 0.153435 0.548174 0.075 Uiso 1 1 calc R U . . .
H38B H 0.250194 0.264439 0.543620 0.075 Uiso 1 1 calc R U . . .
H38C H 0.280456 0.122828 0.545804 0.075 Uiso 1 1 calc R U . . .
C40 C 0.8094(5) 0.1629(5) 0.3975(3) 0.0546(16) Uani 1 1 d D . . . .

loop_
_atom_site_aniso_label
_atom_site_aniso_U_11
_atom_site_aniso_U_22
_atom_site_aniso_U_33
_atom_site_aniso_U_23
_atom_site_aniso_U_13
_atom_site_aniso_U_12
Ag1 0.0323(2) 0.0345(2) 0.02437(18) -0.00598(14) -0.00359(14) -0.01165(15)
Ag2 0.0355(2) 0.0416(2) 0.02032(18) -0.00575(14) -0.00001(13) -0.01588(17)
As1 0.0229(3) 0.0255(3) 0.0228(3) -0.00347(19) -0.00220(18) -0.0083(2)
As2 0.0218(2) 0.0311(3) 0.0161(2) -0.00383(19) -0.00217(17) -0.0111(2)
F1 0.087(5) 0.056(4) 0.075(4) -0.006(3) -0.048(4) 0.019(3)
F2 0.057(3) 0.124(6) 0.034(3) -0.002(3) -0.001(2) -0.041(4)
F3 0.114(6) 0.080(5) 0.079(4) -0.009(3) -0.048(4) -0.053(5)
F1' 0.113(17) 0.099(15) 0.056(11) -0.024(10) -0.037(11) -0.004(12)
F2' 0.069(11) 0.135(18) 0.091(13) 0.013(11) -0.062(10) -0.045(11)
F3' 0.128(18) 0.085(14) 0.058(10) 0.038(9) -0.033(11) -0.060(13)
F4 0.034(6) 0.165(17) 0.145(13) -0.020(11) 0.015(7) -0.015(8)
F5 0.127(15) 0.108(12) 0.171(16) -0.038(10) 0.038(11) -0.095(11)
F6 0.164(17) 0.154(15) 0.072(9) -0.072(9) -0.003(9) -0.051(12)
F4' 0.068(7) 0.214(17) 0.162(11) -0.009(11) -0.008(7) -0.092(10)
F5' 0.115(9) 0.085(7) 0.051(5) 0.016(4) 0.014(5) -0.059(6)
F6' 0.103(9) 0.076(6) 0.107(9) -0.058(6) 0.038(7) -0.021(6)
O1 0.045(2) 0.048(2) 0.0213(16) -0.0035(15) -0.0025(14) -0.0206(18)
O2 0.038(2) 0.048(2) 0.0301(18) -0.0087(16) -0.0042(15) -0.0097(18)
O3 0.047(2) 0.063(3) 0.051(2) -0.028(2) 0.008(2) -0.011(2)
O4 0.0353(19) 0.054(2) 0.0168(15) -0.0064(15) 0.0009(13) -0.0172(17)
C39 0.039(5) 0.034(5) 0.029(4) 0.003(3) -0.018(4) -0.009(4)
O5 0.054(4) 0.060(3) 0.036(3) -0.024(2) 0.009(2) -0.031(3)
O6 0.087(5) 0.124(7) 0.066(5) -0.017(5) -0.025(4) -0.066(5)
C39' 0.038(16) 0.033(15) 0.035(16) -0.008(9) -0.009(9) -0.010(9)
O5' 0.037(10) 0.054(10) 0.048(11) -0.015(7) 0.000(7) -0.023(7)
O6' 0.087(18) 0.115(18) 0.062(14) -0.046(12) -0.027(13) -0.039(13)
N1 0.0196(18) 0.0215(19) 0.033(2) -0.0057(15) -0.0045(15) -0.0057(15)
N2 0.0199(18) 0.0204(18) 0.032(2) -0.0057(15) -0.0039(15) -0.0049(15)
N3 0.0164(17) 0.027(2) 0.0274(19) -0.0091(16) 0.0025(14) -0.0066(15)
N4 0.0236(19) 0.027(2) 0.0276(19) -0.0059(16) -0.0067(15) -0.0094(16)
N5 0.0188(17) 0.029(2) 0.0264(19) -0.0067(16) -0.0014(14) -0.0096(15)
N6 0.0282(19) 0.0192(18) 0.0271(19) -0.0061(15) -0.0100(15) -0.0066(15)
C1 0.022(2) 0.023(2) 0.032(2) -0.0048(18) -0.0059(18) -0.0113(18)
C2 0.038(3) 0.025(2) 0.041(3) -0.003(2) -0.014(2) -0.014(2)
C3 0.036(3) 0.020(2) 0.074(4) -0.010(2) -0.027(3) -0.003(2)
C4 0.029(3) 0.028(3) 0.069(4) -0.022(3) -0.011(2) -0.003(2)
C5 0.017(2) 0.024(2) 0.051(3) -0.019(2) 0.0002(19) -0.0068(18)
C6 0.035(3) 0.047(3) 0.043(3) -0.023(3) 0.012(2) -0.018(2)
C7 0.020(2) 0.017(2) 0.035(2) -0.0041(18) -0.0006(18) -0.0050(17)
C8 0.025(2) 0.028(2) 0.041(3) -0.008(2) 0.004(2) -0.008(2)
C9 0.022(2) 0.045(3) 0.057(4) -0.010(3) 0.007(2) -0.015(2)
C10 0.021(2) 0.038(3) 0.058(3) -0.004(3) -0.007(2) -0.012(2)
C11 0.022(2) 0.019(2) 0.048(3) -0.007(2) -0.009(2) -0.0043(18)
C12 0.036(3) 0.038(3) 0.050(3) -0.008(2) -0.016(2) -0.014(2)
C13 0.015(2) 0.027(2) 0.030(2) -0.0085(19) 0.0000(17) -0.0047(17)
C14 0.026(2) 0.039(3) 0.033(2) -0.012(2) -0.0068(19) -0.010(2)
C15 0.032(3) 0.040(3) 0.050(3) -0.021(2) -0.011(2) -0.012(2)
C16 0.027(2) 0.033(3) 0.052(3) -0.012(2) -0.007(2) -0.013(2)
C17 0.018(2) 0.026(2) 0.039(3) -0.007(2) -0.0004(18) -0.0081(18)
C18 0.041(3) 0.040(3) 0.037(3) -0.006(2) 0.006(2) -0.021(2)
C19 0.025(2) 0.038(3) 0.037(3) -0.012(2) 0.004(2) -0.016(2)
C20 0.038(3) 0.043(3) 0.045(3) -0.006(3) -0.014(2) -0.012(3)
C21 0.027(2) 0.023(2) 0.023(2) -0.0019(17) -0.0075(17) -0.0133(18)
C22 0.036(3) 0.032(3) 0.027(2) -0.0013(19) -0.010(2) -0.016(2)
C23 0.039(3) 0.030(3) 0.044(3) 0.002(2) -0.019(2) -0.011(2)
C24 0.031(3) 0.021(2) 0.050(3) -0.009(2) -0.012(2) -0.002(2)
C25 0.026(2) 0.026(2) 0.036(3) -0.011(2) -0.0009(19) -0.0133(19)
C26 0.040(3) 0.038(3) 0.039(3) -0.019(2) 0.002(2) -0.011(2)
C27 0.017(2) 0.031(2) 0.027(2) -0.0103(19) -0.0019(16) -0.0081(18)
C28 0.029(2) 0.047(3) 0.031(2) -0.019(2) -0.0021(19) -0.015(2)
C29 0.037(3) 0.048(3) 0.044(3) -0.026(3) -0.003(2) -0.019(2)
C30 0.029(2) 0.035(3) 0.051(3) -0.013(2) -0.004(2) -0.015(2)
C31 0.018(2) 0.031(3) 0.040(3) -0.008(2) -0.0029(18) -0.0098(19)
C32 0.035(3) 0.037(3) 0.040(3) -0.003(2) 0.002(2) -0.019(2)
C33 0.021(2) 0.017(2) 0.028(2) -0.0038(17) -0.0060(17) -0.0057(17)
C34 0.020(2) 0.026(2) 0.041(3) -0.009(2) -0.0004(19) -0.0045(19)
C35 0.018(2) 0.035(3) 0.066(4) -0.013(3) -0.008(2) -0.005(2)
C36 0.028(3) 0.034(3) 0.069(4) -0.017(3) -0.026(3) -0.003(2)
C37 0.038(3) 0.022(2) 0.042(3) -0.007(2) -0.023(2) -0.003(2)
C38 0.065(4) 0.049(3) 0.042(3) -0.007(3) -0.031(3) -0.017(3)
C40 0.049(4) 0.060(4) 0.041(3) -0.022(3) 0.011(3) -0.019(3)

loop_
_atom_type_symbol
_atom_type_description
_atom_type_scat_dispersion_real
_atom_type_scat_dispersion_imag
_atom_type_scat_source
C C 0.0181 0.0091 'International Tables Vol C Tables 4.2.6.8 and 6.1.1.4'
H H 0.0000 0.0000 'International Tables Vol C Tables 4.2.6.8 and 6.1.1.4'
N N 0.0311 0.0180 'International Tables Vol C Tables 4.2.6.8 and 6.1.1.4'
O O 0.0492 0.0322 'International Tables Vol C Tables 4.2.6.8 and 6.1.1.4'
F F 0.0727 0.0534 'International Tables Vol C Tables 4.2.6.8 and 6.1.1.4'
As As -0.9300 1.0051 'International Tables Vol C Tables 4.2.6.8 and 6.1.1.4'
Ag Ag 0.1306 4.2820 'International Tables Vol C Tables 4.2.6.8 and 6.1.1.4'

loop_
_geom_angle_atom_site_label_1
_geom_angle_atom_site_label_2
_geom_angle_atom_site_label_3
_geom_angle
_geom_angle_site_symmetry_1
_geom_angle_site_symmetry_3
_geom_angle_publ_flag
O2 Ag1 N3 129.49(14) . . ?
O2 Ag1 N1 122.37(13) . . ?
N3 Ag1 N1 91.43(13) . . ?
O2 Ag1 N2 120.82(14) . . ?
N3 Ag1 N2 94.59(13) . . ?
N1 Ag1 N2 87.23(13) . . ?
O5 Ag2 N6 159.5(2) . . ?
N6 Ag2 O5' 122.2(7) . . ?
O5 Ag2 N5 103.5(2) . . ?
N6 Ag2 N5 89.92(13) . . ?
O5' Ag2 N5 133.9(7) . . ?
O5 Ag2 N4 106.4(2) . . ?
N6 Ag2 N4 87.59(13) . . ?
O5' Ag2 N4 117.2(6) . . ?
N5 Ag2 N4 94.24(13) . . ?
O1 As1 C7 112.2(2) . . ?
O1 As1 C1 110.93(19) . . ?
C7 As1 C1 106.29(19) . . ?
O1 As1 C13 110.4(2) . . ?
C7 As1 C13 107.96(18) . . ?
C1 As1 C13 108.98(18) . . ?
O4 As2 C33 110.61(19) . . ?
O4 As2 C27 110.5(2) . . ?
C33 As2 C27 106.76(18) . . ?
O4 As2 C21 111.97(18) . . ?
C33 As2 C21 107.93(18) . . ?
C27 As2 C21 108.87(18) . . ?
C19 O2 Ag1 106.7(3) . . ?
O6 C39 O5 128.8(9) . . ?
O6 C39 C40 114.4(9) . . ?
O5 C39 C40 116.8(11) . . ?
C39 O5 Ag2 113.0(7) . . ?
O6' C39' O5' 128(2) . . ?
O6' C39' C40 105(2) . . ?
O5' C39' C40 125(2) . . ?
C39' O5' Ag2 105(2) . . ?
C5 N1 C1 117.9(4) . . ?
C5 N1 Ag1 124.0(3) . . ?
C1 N1 Ag1 118.1(3) . . ?
C7 N2 C11 118.1(4) . . ?
C7 N2 Ag1 117.5(3) . . ?
C11 N2 Ag1 124.3(3) . . ?
C17 N3 C13 117.7(4) . . ?
C17 N3 Ag1 124.5(3) . . ?
C13 N3 Ag1 117.2(3) . . ?
C25 N4 C21 117.4(4) . . ?
C25 N4 Ag2 125.0(3) . . ?
C21 N4 Ag2 116.1(3) . . ?
C27 N5 C31 117.8(4) . . ?
C27 N5 Ag2 116.7(3) . . ?
C31 N5 Ag2 125.4(3) . . ?
C37 N6 C33 117.6(4) . . ?
C37 N6 Ag2 124.0(3) . . ?
C33 N6 Ag2 118.5(3) . . ?
N1 C1 C2 124.7(4) . . ?
N1 C1 As1 117.4(3) . . ?
C2 C1 As1 118.0(4) . . ?
C1 C2 C3 117.1(5) . . ?
C1 C2 H2A 121.5 . . ?
C3 C2 H2A 121.5 . . ?
C4 C3 C2 119.3(5) . . ?
C4 C3 H3A 120.3 . . ?
C2 C3 H3A 120.3 . . ?
C3 C4 C5 120.4(5) . . ?
C3 C4 H4A 119.8 . . ?
C5 C4 H4A 119.8 . . ?
N1 C5 C4 120.7(5) . . ?
N1 C5 C6 117.8(4) . . ?
C4 C5 C6 121.5(5) . . ?
C5 C6 H6A 109.5 . . ?
C5 C6 H6B 109.5 . . ?
H6A C6 H6B 109.5 . . ?
C5 C6 H6C 109.5 . . ?
H6A C6 H6C 109.5 . . ?
H6B C6 H6C 109.5 . . ?
N2 C7 C8 124.7(5) . . ?
N2 C7 As1 117.5(3) . . ?
C8 C7 As1 117.7(4) . . ?
C7 C8 C9 116.7(5) . . ?
C7 C8 H8A 121.6 . . ?
C9 C8 H8A 121.6 . . ?
C10 C9 C8 119.3(5) . . ?
C10 C9 H9A 120.4 . . ?
C8 C9 H9A 120.4 . . ?
C9 C10 C11 121.1(5) . . ?
C9 C10 H10A 119.5 . . ?
C11 C10 H10A 119.5 . . ?
N2 C11 C10 120.1(5) . . ?
N2 C11 C12 117.8(4) . . ?
C10 C11 C12 122.1(5) . . ?
C11 C12 H12A 109.5 . . ?
C11 C12 H12B 109.5 . . ?
H12A C12 H12B 109.5 . . ?
C11 C12 H12C 109.5 . . ?
H12A C12 H12C 109.5 . . ?
H12B C12 H12C 109.5 . . ?
N3 C13 C14 124.8(5) . . ?
N3 C13 As1 118.4(3) . . ?
C14 C13 As1 116.8(4) . . ?
C13 C14 C15 117.0(5) . . ?
C13 C14 H14A 121.5 . . ?
C15 C14 H14A 121.5 . . ?
C16 C15 C14 118.9(5) . . ?
C16 C15 H15A 120.5 . . ?
C14 C15 H15A 120.5 . . ?
C15 C16 C17 120.8(5) . . ?
C15 C16 H16A 119.6 . . ?
C17 C16 H16A 119.6 . . ?
N3 C17 C16 120.8(5) . . ?
N3 C17 C18 117.6(5) . . ?
C16 C17 C18 121.6(5) . . ?
C17 C18 H18A 109.5 . . ?
C17 C18 H18B 109.5 . . ?
H18A C18 H18B 109.5 . . ?
C17 C18 H18C 109.5 . . ?
H18A C18 H18C 109.5 . . ?
H18B C18 H18C 109.5 . . ?
O3 C19 O2 129.2(5) . . ?
O3 C19 C20 117.7(5) . . ?
O2 C19 C20 113.0(4) . . ?
F1' C20 F3' 111.6(9) . . ?
F1 C20 F3 108.0(5) . . ?
F1' C20 F2' 110.0(9) . . ?
F3' C20 F2' 109.6(8) . . ?
F1 C20 F2 105.6(5) . . ?
F3 C20 F2 104.3(5) . . ?
F1 C20 C19 115.4(5) . . ?
F1' C20 C19 117.0(9) . . ?
F3' C20 C19 105.8(9) . . ?
F3 C20 C19 112.0(5) . . ?
F2' C20 C19 102.3(8) . . ?
F2 C20 C19 110.9(4) . . ?
N4 C21 C22 124.8(4) . . ?
N4 C21 As2 117.5(3) . . ?
C22 C21 As2 117.7(4) . . ?
C21 C22 C23 116.8(5) . . ?
C21 C22 H22A 121.6 . . ?
C23 C22 H22A 121.6 . . ?
C24 C23 C22 119.7(5) . . ?
C24 C23 H23A 120.1 . . ?
C22 C23 H23A 120.1 . . ?
C23 C24 C25 120.0(5) . . ?
C23 C24 H24A 120.0 . . ?
C25 C24 H24A 120.0 . . ?
N4 C25 C24 121.2(4) . . ?
N4 C25 C26 117.3(4) . . ?
C24 C25 C26 121.5(5) . . ?
C25 C26 H26A 109.5 . . ?
C25 C26 H26B 109.5 . . ?
H26A C26 H26B 109.5 . . ?
C25 C26 H26C 109.5 . . ?
H26A C26 H26C 109.5 . . ?
H26B C26 H26C 109.5 . . ?
N5 C27 C28 124.1(5) . . ?
N5 C27 As2 118.2(3) . . ?
C28 C27 As2 117.6(4) . . ?
C29 C28 C27 118.4(5) . . ?
C29 C28 H28A 120.8 . . ?
C27 C28 H28A 120.8 . . ?
C28 C29 C30 118.2(5) . . ?
C28 C29 H29A 120.9 . . ?
C30 C29 H29A 120.9 . . ?
C29 C30 C31 120.5(5) . . ?
C29 C30 H30A 119.7 . . ?
C31 C30 H30A 119.7 . . ?
N5 C31 C30 121.0(5) . . ?
N5 C31 C32 117.3(5) . . ?
C30 C31 C32 121.7(5) . . ?
C31 C32 H32A 109.5 . . ?
C31 C32 H32B 109.5 . . ?
H32A C32 H32B 109.5 . . ?
C31 C32 H32C 109.5 . . ?
H32A C32 H32C 109.5 . . ?
H32B C32 H32C 109.5 . . ?
N6 C33 C34 124.7(4) . . ?
N6 C33 As2 118.8(3) . . ?
C34 C33 As2 116.5(4) . . ?
C33 C34 C35 117.6(5) . . ?
C33 C34 H34A 121.2 . . ?
C35 C34 H34A 121.2 . . ?
C36 C35 C34 119.0(5) . . ?
C36 C35 H35A 120.5 . . ?
C34 C35 H35A 120.5 . . ?
C35 C36 C37 120.7(5) . . ?
C35 C36 H36A 119.7 . . ?
C37 C36 H36A 119.7 . . ?
N6 C37 C36 120.4(5) . . ?
N6 C37 C38 117.2(5) . . ?
C36 C37 C38 122.4(5) . . ?
C37 C38 H38A 109.5 . . ?
C37 C38 H38B 109.5 . . ?
H38A C38 H38B 109.5 . . ?
C37 C38 H38C 109.5 . . ?
H38A C38 H38C 109.5 . . ?
H38B C38 H38C 109.5 . . ?
F5 C40 F6 111.6(9) . . ?
F5 C40 F4 110.9(8) . . ?
F6 C40 F4 107.8(8) . . ?
F6' C40 F4' 108.5(7) . . ?
F6' C40 F5' 106.2(7) . . ?
F4' C40 F5' 103.3(7) . . ?
F6' C40 C39' 128.5(18) . . ?
F4' C40 C39' 99.2(12) . . ?
F5' C40 C39' 108(2) . . ?
F5 C40 C39 119.4(11) . . ?
F6 C40 C39 99.8(11) . . ?
F4 C40 C39 106.3(9) . . ?

loop_
_geom_bond_atom_site_label_1
_geom_bond_atom_site_label_2
_geom_bond_distance
_geom_bond_site_symmetry_2
_geom_bond_publ_flag
Ag1 O2 2.274(4) . ?
Ag1 N3 2.364(4) . ?
Ag1 N1 2.386(4) . ?
Ag1 N2 2.413(4) . ?
Ag2 O5 2.216(6) . ?
Ag2 N6 2.313(4) . ?
Ag2 O5' 2.32(3) . ?
Ag2 N5 2.452(4) . ?
Ag2 N4 2.465(4) . ?
As1 O1 1.640(3) . ?
As1 C7 1.941(5) . ?
As1 C1 1.942(5) . ?
As1 C13 1.942(5) . ?
As2 O4 1.640(3) . ?
As2 C33 1.932(4) . ?
As2 C27 1.935(5) . ?
As2 C21 1.940(5) . ?
F1 C20 1.324(6) . ?
F2 C20 1.364(6) . ?
F3 C20 1.347(6) . ?
F1' C20 1.328(9) . ?
F2' C20 1.354(8) . ?
F3' C20 1.329(8) . ?
F4 C40 1.355(8) . ?
F5 C40 1.313(8) . ?
F6 C40 1.345(8) . ?
F4' C40 1.367(8) . ?
F5' C40 1.387(7) . ?
F6' C40 1.324(7) . ?
O2 C19 1.253(7) . ?
O3 C19 1.210(7) . ?
C39 O6 1.226(16) . ?
C39 O5 1.227(13) . ?
C39 C40 1.524(10) . ?
C39' O6' 1.224(19) . ?
C39' O5' 1.230(16) . ?
C39' C40 1.50(3) . ?
N1 C5 1.339(6) . ?
N1 C1 1.347(6) . ?
N2 C7 1.341(6) . ?
N2 C11 1.348(6) . ?
N3 C17 1.345(6) . ?
N3 C13 1.349(6) . ?
N4 C25 1.344(6) . ?
N4 C21 1.344(6) . ?
N5 C27 1.345(6) . ?
N5 C31 1.349(6) . ?
N6 C37 1.350(6) . ?
N6 C33 1.350(6) . ?
C1 C2 1.367(7) . ?
C2 C3 1.392(8) . ?
C2 H2A 0.9500 . ?
C3 C4 1.363(9) . ?
C3 H3A 0.9500 . ?
C4 C5 1.397(8) . ?
C4 H4A 0.9500 . ?
C5 C6 1.499(8) . ?
C6 H6A 0.9800 . ?
C6 H6B 0.9800 . ?
C6 H6C 0.9800 . ?
C7 C8 1.380(7) . ?
C8 C9 1.395(8) . ?
C8 H8A 0.9500 . ?
C9 C10 1.358(9) . ?
C9 H9A 0.9500 . ?
C10 C11 1.397(7) . ?
C10 H10A 0.9500 . ?
C11 C12 1.479(8) . ?
C12 H12A 0.9800 . ?
C12 H12B 0.9800 . ?
C12 H12C 0.9800 . ?
C13 C14 1.379(7) . ?
C14 C15 1.393(8) . ?
C14 H14A 0.9500 . ?
C15 C16 1.376(8) . ?
C15 H15A 0.9500 . ?
C16 C17 1.392(8) . ?
C16 H16A 0.9500 . ?
C17 C18 1.495(7) . ?
C18 H18A 0.9800 . ?
C18 H18B 0.9800 . ?
C18 H18C 0.9800 . ?
C19 C20 1.534(7) . ?
C21 C22 1.377(6) . ?
C22 C23 1.386(8) . ?
C22 H22A 0.9500 . ?
C23 C24 1.365(8) . ?
C23 H23A 0.9500 . ?
C24 C25 1.393(7) . ?
C24 H24A 0.9500 . ?
C25 C26 1.497(7) . ?
C26 H26A 0.9800 . ?
C26 H26B 0.9800 . ?
C26 H26C 0.9800 . ?
C27 C28 1.384(7) . ?
C28 C29 1.379(8) . ?
C28 H28A 0.9500 . ?
C29 C30 1.388(8) . ?
C29 H29A 0.9500 . ?
C30 C31 1.397(8) . ?
C30 H30A 0.9500 . ?
C31 C32 1.496(7) . ?
C32 H32A 0.9800 . ?
C32 H32B 0.9800 . ?
C32 H32C 0.9800 . ?
C33 C34 1.371(7) . ?
C34 C35 1.388(8) . ?
C34 H34A 0.9500 . ?
C35 C36 1.367(9) . ?
C35 H35A 0.9500 . ?
C36 C37 1.404(8) . ?
C36 H36A 0.9500 . ?
C37 C38 1.484(8) . ?
C38 H38A 0.9800 . ?
C38 H38B 0.9800 . ?
C38 H38C 0.9800 . ?

loop_
_geom_torsion_atom_site_label_1
_geom_torsion_atom_site_label_2
_geom_torsion_atom_site_label_3
_geom_torsion_atom_site_label_4
_geom_torsion
_geom_torsion_site_symmetry_1
_geom_torsion_site_symmetry_2
_geom_torsion_site_symmetry_3
_geom_torsion_site_symmetry_4
_geom_torsion_publ_flag
O6 C39 O5 Ag2 4.5(17) . . . . ?
C40 C39 O5 Ag2 -173.1(7) . . . . ?
O6' C39' O5' Ag2 -20(7) . . . . ?
C40 C39' O5' Ag2 173(4) . . . . ?
C5 N1 C1 C2 0.0(7) . . . . ?
Ag1 N1 C1 C2 177.7(4) . . . . ?
C5 N1 C1 As1 179.7(3) . . . . ?
Ag1 N1 C1 As1 -2.7(4) . . . . ?
N1 C1 C2 C3 -0.7(8) . . . . ?
As1 C1 C2 C3 179.7(4) . . . . ?
C1 C2 C3 C4 1.1(8) . . . . ?
C2 C3 C4 C5 -1.0(8) . . . . ?
C1 N1 C5 C4 0.1(7) . . . . ?
Ag1 N1 C5 C4 -177.4(4) . . . . ?
C1 N1 C5 C6 179.3(4) . . . . ?
Ag1 N1 C5 C6 1.8(6) . . . . ?
C3 C4 C5 N1 0.4(8) . . . . ?
C3 C4 C5 C6 -178.8(5) . . . . ?
C11 N2 C7 C8 1.3(7) . . . . ?
Ag1 N2 C7 C8 -174.9(4) . . . . ?
C11 N2 C7 As1 -177.2(3) . . . . ?
Ag1 N2 C7 As1 6.5(4) . . . . ?
N2 C7 C8 C9 -1.0(7) . . . . ?
As1 C7 C8 C9 177.5(4) . . . . ?
C7 C8 C9 C10 -0.9(8) . . . . ?
C8 C9 C10 C11 2.4(9) . . . . ?
C7 N2 C11 C10 0.2(7) . . . . ?
Ag1 N2 C11 C10 176.2(4) . . . . ?
C7 N2 C11 C12 179.3(4) . . . . ?
Ag1 N2 C11 C12 -4.7(6) . . . . ?
C9 C10 C11 N2 -2.0(8) . . . . ?
C9 C10 C11 C12 178.9(5) . . . . ?
C17 N3 C13 C14 -0.2(6) . . . . ?
Ag1 N3 C13 C14 171.8(4) . . . . ?
C17 N3 C13 As1 -179.2(3) . . . . ?
Ag1 N3 C13 As1 -7.2(4) . . . . ?
N3 C13 C14 C15 -0.6(7) . . . . ?
As1 C13 C14 C15 178.4(3) . . . . ?
C13 C14 C15 C16 0.1(7) . . . . ?
C14 C15 C16 C17 1.1(7) . . . . ?
C13 N3 C17 C16 1.5(6) . . . . ?
Ag1 N3 C17 C16 -170.0(3) . . . . ?
C13 N3 C17 C18 -179.2(4) . . . . ?
Ag1 N3 C17 C18 9.4(6) . . . . ?
C15 C16 C17 N3 -1.9(7) . . . . ?
C15 C16 C17 C18 178.8(5) . . . . ?
Ag1 O2 C19 O3 -5.8(8) . . . . ?
Ag1 O2 C19 C20 172.0(3) . . . . ?
O3 C19 C20 F1 -10.2(8) . . . . ?
O2 C19 C20 F1 171.7(6) . . . . ?
O3 C19 C20 F1' 166.3(14) . . . . ?
O2 C19 C20 F1' -11.8(14) . . . . ?
O3 C19 C20 F3' -68.7(12) . . . . ?
O2 C19 C20 F3' 113.2(12) . . . . ?
O3 C19 C20 F3 113.8(7) . . . . ?
O2 C19 C20 F3 -64.3(7) . . . . ?
O3 C19 C20 F2' 46.0(12) . . . . ?
O2 C19 C20 F2' -132.1(12) . . . . ?
O3 C19 C20 F2 -130.2(6) . . . . ?
O2 C19 C20 F2 51.7(7) . . . . ?
C25 N4 C21 C22 1.9(7) . . . . ?
Ag2 N4 C21 C22 -164.9(4) . . . . ?
C25 N4 C21 As2 -178.4(3) . . . . ?
Ag2 N4 C21 As2 14.9(4) . . . . ?
N4 C21 C22 C23 -0.8(7) . . . . ?
As2 C21 C22 C23 179.5(4) . . . . ?
C21 C22 C23 C24 -0.3(8) . . . . ?
C22 C23 C24 C25 0.2(8) . . . . ?
C21 N4 C25 C24 -2.0(7) . . . . ?
Ag2 N4 C25 C24 163.5(4) . . . . ?
C21 N4 C25 C26 178.7(4) . . . . ?
Ag2 N4 C25 C26 -15.8(6) . . . . ?
C23 C24 C25 N4 1.0(8) . . . . ?
C23 C24 C25 C26 -179.7(5) . . . . ?
C31 N5 C27 C28 -2.3(6) . . . . ?
Ag2 N5 C27 C28 -179.7(4) . . . . ?
C31 N5 C27 As2 174.7(3) . . . . ?
Ag2 N5 C27 As2 -2.7(4) . . . . ?
N5 C27 C28 C29 1.9(7) . . . . ?
As2 C27 C28 C29 -175.1(4) . . . . ?
C27 C28 C29 C30 -0.4(7) . . . . ?
C28 C29 C30 C31 -0.5(8) . . . . ?
C27 N5 C31 C30 1.2(6) . . . . ?
Ag2 N5 C31 C30 178.4(3) . . . . ?
C27 N5 C31 C32 -177.7(4) . . . . ?
Ag2 N5 C31 C32 -0.6(6) . . . . ?
C29 C30 C31 N5 0.1(7) . . . . ?
C29 C30 C31 C32 179.0(5) . . . . ?
C37 N6 C33 C34 -1.2(7) . . . . ?
Ag2 N6 C33 C34 178.8(4) . . . . ?
C37 N6 C33 As2 179.9(3) . . . . ?
Ag2 N6 C33 As2 -0.2(4) . . . . ?
N6 C33 C34 C35 1.2(7) . . . . ?
As2 C33 C34 C35 -179.8(4) . . . . ?
C33 C34 C35 C36 -0.1(8) . . . . ?
C34 C35 C36 C37 -1.0(8) . . . . ?
C33 N6 C37 C36 0.0(7) . . . . ?
Ag2 N6 C37 C36 -180.0(4) . . . . ?
C33 N6 C37 C38 -179.4(4) . . . . ?
Ag2 N6 C37 C38 0.6(6) . . . . ?
C35 C36 C37 N6 1.1(8) . . . . ?
C35 C36 C37 C38 -179.5(5) . . . . ?
O6' C39' C40 F6' 140(3) . . . . ?
O5' C39' C40 F6' -51(6) . . . . ?
O6' C39' C40 F4' 17(4) . . . . ?
O5' C39' C40 F4' -174(5) . . . . ?
O6' C39' C40 F5' -91(4) . . . . ?
O5' C39' C40 F5' 79(5) . . . . ?
O6 C39 C40 F5 122.6(18) . . . . ?
O5 C39 C40 F5 -59.4(19) . . . . ?
O6 C39 C40 F6 0.9(17) . . . . ?
O5 C39 C40 F6 178.9(16) . . . . ?
O6 C39 C40 F4 -111.0(18) . . . . ?
O5 C39 C40 F4 66.9(18) . . . . ?
